data_2212891
loop_
_publ_author_name
'Yin, Jun'
'Xing, Zhi-Tao'
'Wang, Hai-Bo'
'Ding, Wei-Lin'
'Wang, Pin-Liang'

_publ_section_title
<i>N</i>-(2,6-Dimethylphenyl)-2-(2-{3-[4-(methylsulfanyl)phenyl]-1,2,4-oxadiazol-5-yl}phenoxy)acetamide
_journal_coeditor_code HB2313
_journal_issue 4
_journal_name_full 'Acta Crystallographica Section E'
_journal_page_first o1683
_journal_page_last o1684
_journal_paper_doi 10.1107/S1600536807010331
_journal_volume 63
_journal_year 2007
_chemical_formula_iupac 'C25 H23 N3 O3 S'
_chemical_formula_moiety 'C25 H23 N3 O3 S'
_chemical_formula_sum 'C25 H23 N3 O3 S'
_chemical_formula_weight 445.52
_chemical_name_systematic
;
N-(2,6-Dimethylphenyl)-2-(2-{3-[4-(methylsulfanyl)phenyl]-1,2,4-oxadiazol-
5-yl}phenoxy)acetamide
;
_space_group_IT_number 2
_symmetry_cell_setting triclinic
_symmetry_space_group_name_Hall '-P 1'
_symmetry_space_group_name_H-M 'P -1'
_atom_sites_solution_hydrogens geom
_atom_sites_solution_primary direct
_atom_sites_solution_secondary difmap
_audit_creation_method SHELXL-97
_cell_angle_alpha 84.34(3)
_cell_angle_beta 81.45(3)
_cell_angle_gamma 66.66(3)
_cell_formula_units_Z 2
_cell_length_a 8.6160(17)
_cell_length_b 9.2900(19)
_cell_length_c 15.225(3)
_cell_measurement_reflns_used 25
_cell_measurement_temperature 293(2)
_cell_measurement_theta_max 13
_cell_measurement_theta_min 9
_cell_volume 1105.4(5)
_computing_cell_refinement 'CAD-4 Software'
_computing_data_collection 'CAD-4 Software (Enraf--Nonius, 1989)'
_computing_data_reduction 'XCAD4 (Harms & Wocadlo, 1995)'
_computing_molecular_graphics 'SHELXTL (Siemens, 1996)'
_computing_publication_material 'PLATON (Spek, 2003)'
_computing_structure_refinement 'SHELXL97 (Sheldrick, 1997)'
_computing_structure_solution 'SHELXS97 (Sheldrick, 1997)'
_diffrn_ambient_temperature 293(2)
_diffrn_measured_fraction_theta_full 1.000
_diffrn_measured_fraction_theta_max 1.000
_diffrn_measurement_device_type 'Enraf--Nonius CAD-4'
_diffrn_measurement_method \w/2\q
_diffrn_radiation_monochromator graphite
_diffrn_radiation_source 'fine-focus sealed tube'
_diffrn_radiation_type MoK\a
_diffrn_radiation_wavelength 0.71073
_diffrn_reflns_av_R_equivalents 0.0236
_diffrn_reflns_av_sigmaI/netI 0.0593
_diffrn_reflns_limit_h_max 10
_diffrn_reflns_limit_h_min -10
_diffrn_reflns_limit_k_max 11
_diffrn_reflns_limit_k_min -11
_diffrn_reflns_limit_l_max 18
_diffrn_reflns_limit_l_min 0
_diffrn_reflns_number 4644
_diffrn_reflns_theta_full 25.98
_diffrn_reflns_theta_max 25.98
_diffrn_reflns_theta_min 1.35
_diffrn_standards_decay_% 0
_diffrn_standards_interval_count 200
_diffrn_standards_interval_time 2h
_diffrn_standards_number 3
_exptl_absorpt_coefficient_mu 0.179
_exptl_absorpt_correction_T_max 0.982
_exptl_absorpt_correction_T_min 0.948
_exptl_absorpt_correction_type psi-scan
_exptl_absorpt_process_details '(North <i>et al.</i>,  1968)'
_exptl_crystal_colour Colourless
_exptl_crystal_density_diffrn 1.338
_exptl_crystal_density_method 'not measured'
_exptl_crystal_description Block
_exptl_crystal_F_000 468
_exptl_crystal_size_max 0.30
_exptl_crystal_size_mid 0.20
_exptl_crystal_size_min 0.10
_refine_diff_density_max 0.220
_refine_diff_density_min -0.263
_refine_ls_extinction_method none
_refine_ls_goodness_of_fit_ref 1.012
_refine_ls_hydrogen_treatment constr
_refine_ls_matrix_type full
_refine_ls_number_parameters 291
_refine_ls_number_reflns 4339
_refine_ls_number_restraints 0
_refine_ls_restrained_S_all 1.012
_refine_ls_R_factor_all 0.1051
_refine_ls_R_factor_gt 0.0535
_refine_ls_shift/su_max 0.000
_refine_ls_shift/su_mean 0.000
_refine_ls_structure_factor_coef Fsqd
_refine_ls_weighting_details 'calc w=1/[\s^2^(Fo^2^)+(0.056P)^2^] where P=(Fo^2^+2Fc^2^)/3'
_refine_ls_weighting_scheme calc
_refine_ls_wR_factor_gt 0.1153
_refine_ls_wR_factor_ref 0.1329
_reflns_number_gt 2514
_reflns_number_total 4339
_reflns_threshold_expression I>2\s(I)
_cod_data_source_file hb2313.cif
_cod_data_source_block I
_cod_original_cell_volume 1105.4(4)
_cod_database_code 2212891
_cod_database_fobs_code 2212891

loop_
_symmetry_equiv_pos_as_xyz
'x, y, z'
'-x, -y, -z'

loop_
_atom_site_type_symbol
_atom_site_label
_atom_site_fract_x
_atom_site_fract_y
_atom_site_fract_z
_atom_site_U_iso_or_equiv
_atom_site_adp_type
_atom_site_calc_flag
_atom_site_refinement_flags
_atom_site_occupancy
S S 0.24585(11) 0.92146(11) 0.30585(6) 0.0830(3) Uani d . 1
O O1 1.1238(2) 0.2789(2) 0.45919(11) 0.0517(5) Uani d . 1
O O2 1.3611(2) 0.4011(2) 0.22920(12) 0.0623(6) Uani d . 1
O O3 1.2994(2) 0.6580(2) 0.04068(11) 0.0538(5) Uani d . 1
N N1 0.9451(3) 0.3610(3) 0.46337(14) 0.0520(6) Uani d . 1
N N2 1.0789(3) 0.4488(2) 0.34505(13) 0.0419(5) Uani d . 1
N N3 1.1196(3) 0.6052(2) 0.15283(13) 0.0443(5) Uani d . 1
H H3A 1.1146 0.5665 0.2064 0.053 Uiso calc R 1
C C1 0.2854(5) 1.0373(4) 0.2128(3) 0.0893(12) Uani d . 1
H H1B 0.1792 1.1135 0.1963 0.134 Uiso calc R 1
H H1C 0.3453 0.9712 0.1639 0.134 Uiso calc R 1
H H1D 0.3532 1.0901 0.2276 0.134 Uiso calc R 1
C C2 0.4489(3) 0.7899(3) 0.32825(17) 0.0481(7) Uani d . 1
C C3 0.5968(3) 0.8158(3) 0.30147(17) 0.0506(7) Uani d . 1
H H3B 0.5918 0.9070 0.2685 0.061 Uiso calc R 1
C C4 0.7507(3) 0.7081(3) 0.32309(17) 0.0483(7) Uani d . 1
H H4A 0.8488 0.7272 0.3042 0.058 Uiso calc R 1
C C5 0.7626(3) 0.5717(3) 0.37242(15) 0.0405(6) Uani d . 1
C C6 0.6135(3) 0.5455(3) 0.39978(17) 0.0475(7) Uani d . 1
H H6A 0.6186 0.4543 0.4328 0.057 Uiso calc R 1
C C7 0.4596(3) 0.6537(3) 0.37825(18) 0.0531(7) Uani d . 1
H H7A 0.3611 0.6354 0.3974 0.064 Uiso calc R 1
C C8 0.9273(3) 0.4585(3) 0.39470(16) 0.0399(6) Uani d . 1
C C9 1.1925(3) 0.3396(3) 0.38732(16) 0.0402(6) Uani d . 1
C C10 1.3789(3) 0.2758(3) 0.37010(16) 0.0402(6) Uani d . 1
C C11 1.4623(3) 0.3094(3) 0.28968(17) 0.0451(6) Uani d . 1
C C12 1.6372(3) 0.2481(3) 0.27461(19) 0.0546(8) Uani d . 1
H H12A 1.6920 0.2706 0.2209 0.066 Uiso calc R 1
C C13 1.7317(4) 0.1531(3) 0.3394(2) 0.0599(8) Uani d . 1
H H13A 1.8499 0.1113 0.3288 0.072 Uiso calc R 1
C C14 1.6526(4) 0.1198(3) 0.4190(2) 0.0571(8) Uani d . 1
H H14A 1.7169 0.0568 0.4625 0.069 Uiso calc R 1
C C15 1.4769(3) 0.1804(3) 0.43425(18) 0.0489(7) Uani d . 1
H H15A 1.4234 0.1570 0.4882 0.059 Uiso calc R 1
C C16 1.4225(3) 0.4819(3) 0.15757(17) 0.0501(7) Uani d . 1
H H16A 1.5047 0.4074 0.1163 0.060 Uiso calc R 1
H H16B 1.4784 0.5409 0.1798 0.060 Uiso calc R 1
C C17 1.2740(3) 0.5916(3) 0.11114(17) 0.0424(6) Uani d . 1
C C18 0.9835(4) 0.9425(3) 0.1178(2) 0.0618(8) Uani d . 1
H H18A 0.9946 0.9302 0.1802 0.093 Uiso calc R 1
H H18B 0.9158 1.0501 0.1032 0.093 Uiso calc R 1
H H18C 1.0943 0.9130 0.0844 0.093 Uiso calc R 1
C C19 0.9457(4) 0.4131(3) 0.12456(18) 0.0555(8) Uani d . 1
H H19A 0.8875 0.3638 0.0968 0.083 Uiso calc R 1
H H19B 0.9273 0.3980 0.1879 0.083 Uiso calc R 1
H H19C 1.0654 0.3672 0.1047 0.083 Uiso calc R 1
C C20 0.9638(3) 0.6794(3) 0.11427(15) 0.0391(6) Uani d . 1
C C21 0.8782(3) 0.5854(3) 0.09985(16) 0.0431(6) Uani d . 1
C C22 0.7278(4) 0.6563(4) 0.06171(17) 0.0544(7) Uani d . 1
H H22A 0.6693 0.5960 0.0506 0.065 Uiso calc R 1
C C23 0.6643(4) 0.8136(4) 0.04015(19) 0.0614(8) Uani d . 1
H H23A 0.5642 0.8590 0.0138 0.074 Uiso calc R 1
C C24 0.7477(4) 0.9050(3) 0.05720(19) 0.0589(8) Uani d . 1
H H24A 0.7023 1.0121 0.0429 0.071 Uiso calc R 1
C C25 0.8988(3) 0.8399(3) 0.09549(17) 0.0460(7) Uani d . 1

loop_
_atom_site_aniso_label
_atom_site_aniso_U_11
_atom_site_aniso_U_22
_atom_site_aniso_U_33
_atom_site_aniso_U_12
_atom_site_aniso_U_13
_atom_site_aniso_U_23
S 0.0447(5) 0.0968(7) 0.0894(7) -0.0087(5) -0.0187(4) 0.0136(5)
O1 0.0424(11) 0.0560(12) 0.0494(11) -0.0159(9) -0.0021(9) 0.0119(9)
O2 0.0334(10) 0.0899(15) 0.0539(12) -0.0211(10) -0.0050(9) 0.0288(11)
O3 0.0511(12) 0.0669(12) 0.0420(11) -0.0267(10) 0.0011(9) 0.0117(9)
N1 0.0369(13) 0.0627(15) 0.0490(14) -0.0156(11) 0.0009(10) 0.0066(12)
N2 0.0335(12) 0.0471(13) 0.0387(12) -0.0104(10) -0.0022(9) 0.0020(10)
N3 0.0374(12) 0.0583(14) 0.0353(11) -0.0190(11) -0.0033(9) 0.0071(10)
C1 0.086(3) 0.067(2) 0.116(3) -0.023(2) -0.047(2) 0.014(2)
C2 0.0395(16) 0.0555(17) 0.0431(15) -0.0104(13) -0.0068(12) -0.0051(13)
C3 0.0437(16) 0.0510(17) 0.0503(16) -0.0131(14) -0.0049(13) 0.0055(13)
C4 0.0410(16) 0.0554(17) 0.0448(15) -0.0181(14) 0.0029(12) -0.0001(13)
C5 0.0366(14) 0.0484(15) 0.0330(13) -0.0140(12) 0.0004(11) -0.0035(12)
C6 0.0434(16) 0.0505(16) 0.0490(16) -0.0208(14) 0.0007(13) -0.0016(13)
C7 0.0365(16) 0.0671(19) 0.0571(18) -0.0224(14) -0.0007(13) -0.0064(15)
C8 0.0402(15) 0.0434(15) 0.0345(14) -0.0167(12) 0.0022(11) -0.0029(12)
C9 0.0458(15) 0.0422(15) 0.0331(13) -0.0186(13) -0.0039(12) 0.0012(11)
C10 0.0357(14) 0.0416(14) 0.0399(14) -0.0112(12) -0.0053(11) -0.0016(11)
C11 0.0361(15) 0.0505(16) 0.0457(15) -0.0135(13) -0.0099(12) 0.0045(13)
C12 0.0354(16) 0.0644(19) 0.0579(18) -0.0158(14) -0.0008(13) 0.0028(15)
C13 0.0387(17) 0.0621(19) 0.071(2) -0.0105(15) -0.0085(15) -0.0037(16)
C14 0.0497(18) 0.0527(18) 0.0603(19) -0.0074(14) -0.0213(15) 0.0051(14)
C15 0.0477(17) 0.0453(16) 0.0504(16) -0.0147(14) -0.0089(13) 0.0034(13)
C16 0.0383(16) 0.0663(19) 0.0428(15) -0.0224(14) 0.0036(12) 0.0073(14)
C17 0.0393(15) 0.0516(16) 0.0376(14) -0.0207(13) -0.0003(12) -0.0005(12)
C18 0.070(2) 0.0546(18) 0.066(2) -0.0275(16) -0.0123(16) -0.0022(15)
C19 0.0633(19) 0.0545(18) 0.0513(17) -0.0304(15) 0.0022(14) 0.0055(14)
C20 0.0349(14) 0.0489(16) 0.0324(13) -0.0165(12) -0.0035(11) 0.0042(11)
C21 0.0436(16) 0.0507(16) 0.0351(14) -0.0212(13) 0.0003(12) 0.0025(12)
C22 0.0484(18) 0.072(2) 0.0506(17) -0.0322(16) -0.0046(14) -0.0015(15)
C23 0.0409(17) 0.071(2) 0.070(2) -0.0165(16) -0.0209(15) 0.0094(17)
C24 0.0495(18) 0.0498(17) 0.069(2) -0.0101(15) -0.0162(15) 0.0078(15)
C25 0.0428(16) 0.0506(16) 0.0440(15) -0.0180(13) -0.0049(12) 0.0004(13)

loop_
_atom_type_symbol
_atom_type_description
_atom_type_scat_dispersion_real
_atom_type_scat_dispersion_imag
_atom_type_scat_source
C C 0.0033 0.0016 'International Tables Vol C Tables 4.2.6.8 and 6.1.1.4'
H H 0.0000 0.0000 'International Tables Vol C Tables 4.2.6.8 and 6.1.1.4'
N N 0.0061 0.0033 'International Tables Vol C Tables 4.2.6.8 and 6.1.1.4'
O O 0.0106 0.0060 'International Tables Vol C Tables 4.2.6.8 and 6.1.1.4'
S S 0.1246 0.1234 'International Tables Vol C Tables 4.2.6.8 and 6.1.1.4'

loop_
_geom_angle_atom_site_label_1
_geom_angle_atom_site_label_2
_geom_angle_atom_site_label_3
_geom_angle
C2 S C1 104.30(16)
C9 O1 N1 106.41(18)
C11 O2 C16 121.8(2)
C8 N1 O1 103.41(19)
C9 N2 C8 103.2(2)
C17 N3 C20 124.6(2)
C17 N3 H3A 117.7
C20 N3 H3A 117.7
S C1 H1B 109.5
S C1 H1C 109.5
H1B C1 H1C 109.5
S C1 H1D 109.5
H1B C1 H1D 109.5
H1C C1 H1D 109.5
C3 C2 C7 118.6(2)
C3 C2 S 124.2(2)
C7 C2 S 117.3(2)
C4 C3 C2 120.6(3)
C4 C3 H3B 119.7
C2 C3 H3B 119.7
C3 C4 C5 121.2(3)
C3 C4 H4A 119.4
C5 C4 H4A 119.4
C4 C5 C6 118.3(2)
C4 C5 C8 120.5(2)
C6 C5 C8 121.2(2)
C7 C6 C5 120.3(2)
C7 C6 H6A 119.8
C5 C6 H6A 119.8
C6 C7 C2 120.9(3)
C6 C7 H7A 119.5
C2 C7 H7A 119.5
N1 C8 N2 114.2(2)
N1 C8 C5 123.4(2)
N2 C8 C5 122.4(2)
N2 C9 O1 112.7(2)
N2 C9 C10 130.5(2)
O1 C9 C10 116.7(2)
C15 C10 C11 118.5(2)
C15 C10 C9 120.3(2)
C11 C10 C9 121.3(2)
O2 C11 C12 123.5(2)
O2 C11 C10 116.1(2)
C12 C11 C10 120.4(2)
C11 C12 C13 120.0(3)
C11 C12 H12A 120.0
C13 C12 H12A 120.0
C14 C13 C12 120.6(3)
C14 C13 H13A 119.7
C12 C13 H13A 119.7
C13 C14 C15 119.7(3)
C13 C14 H14A 120.2
C15 C14 H14A 120.2
C14 C15 C10 120.9(3)
C14 C15 H15A 119.6
C10 C15 H15A 119.6
O2 C16 C17 108.6(2)
O2 C16 H16A 110.0
C17 C16 H16A 110.0
O2 C16 H16B 110.0
C17 C16 H16B 110.0
H16A C16 H16B 108.4
O3 C17 N3 125.3(2)
O3 C17 C16 119.8(2)
N3 C17 C16 114.9(2)
C25 C18 H18A 109.5
C25 C18 H18B 109.5
H18A C18 H18B 109.5
C25 C18 H18C 109.5
H18A C18 H18C 109.5
H18B C18 H18C 109.5
C21 C19 H19A 109.5
C21 C19 H19B 109.5
H19A C19 H19B 109.5
C21 C19 H19C 109.5
H19A C19 H19C 109.5
H19B C19 H19C 109.5
C25 C20 C21 122.0(2)
C25 C20 N3 120.4(2)
C21 C20 N3 117.6(2)
C22 C21 C20 117.9(2)
C22 C21 C19 120.6(3)
C20 C21 C19 121.5(2)
C23 C22 C21 120.9(3)
C23 C22 H22A 119.5
C21 C22 H22A 119.5
C22 C23 C24 120.3(3)
C22 C23 H23A 119.8
C24 C23 H23A 119.8
C23 C24 C25 121.0(3)
C23 C24 H24A 119.5
C25 C24 H24A 119.5
C20 C25 C24 117.7(3)
C20 C25 C18 121.9(2)
C24 C25 C18 120.3(3)

loop_
_geom_bond_atom_site_label_1
_geom_bond_atom_site_label_2
_geom_bond_distance
S C2 1.752(3)
S C1 1.769(4)
O1 C9 1.347(3)
O1 N1 1.416(3)
O2 C11 1.353(3)
O2 C16 1.419(3)
O3 C17 1.219(3)
N1 C8 1.300(3)
N2 C9 1.294(3)
N2 C8 1.383(3)
N3 C17 1.349(3)
N3 C20 1.429(3)
N3 H3A 0.8600
C1 H1B 0.9600
C1 H1C 0.9600
C1 H1D 0.9600
C2 C3 1.385(4)
C2 C7 1.389(4)
C3 C4 1.371(4)
C3 H3B 0.9300
C4 C5 1.383(3)
C4 H4A 0.9300
C5 C6 1.397(3)
C5 C8 1.457(3)
C6 C7 1.373(4)
C6 H6A 0.9300
C7 H7A 0.9300
C9 C10 1.466(3)
C10 C15 1.391(3)
C10 C11 1.398(3)
C11 C12 1.375(4)
C12 C13 1.383(4)
C12 H12A 0.9300
C13 C14 1.369(4)
C13 H13A 0.9300
C14 C15 1.382(4)
C14 H14A 0.9300
C15 H15A 0.9300
C16 C17 1.506(3)
C16 H16A 0.9700
C16 H16B 0.9700
C18 C25 1.499(4)
C18 H18A 0.9600
C18 H18B 0.9600
C18 H18C 0.9600
C19 C21 1.500(3)
C19 H19A 0.9600
C19 H19B 0.9600
C19 H19C 0.9600
C20 C25 1.386(3)
C20 C21 1.397(3)
C21 C22 1.386(4)
C22 C23 1.367(4)
C22 H22A 0.9300
C23 C24 1.373(4)
C23 H23A 0.9300
C24 C25 1.390(4)
C24 H24A 0.9300

loop_
_geom_hbond_atom_site_label_D
_geom_hbond_atom_site_label_H
_geom_hbond_atom_site_label_A
_geom_hbond_distance_DH
_geom_hbond_distance_HA
_geom_hbond_distance_DA
_geom_hbond_angle_DHA
N3 H3A N2 0.86 2.32 3.171(3) 173
N3 H3A O2 0.86 2.13 2.537(3) 109
C18 H18C O3 0.96 2.41 3.120(4) 130
C15 H15A O1 0.93 2.46 2.785(3) 100

loop_
_geom_torsion_atom_site_label_1
_geom_torsion_atom_site_label_2
_geom_torsion_atom_site_label_3
_geom_torsion_atom_site_label_4
_geom_torsion
C9 O1 N1 C8 0.4(3)
C1 S C2 C3 22.1(3)
C1 S C2 C7 -159.8(2)
C7 C2 C3 C4 0.7(4)
S C2 C3 C4 178.8(2)
C2 C3 C4 C5 -0.4(4)
C3 C4 C5 C6 0.2(4)
C3 C4 C5 C8 179.9(2)
C4 C5 C6 C7 -0.3(4)
C8 C5 C6 C7 179.9(2)
C5 C6 C7 C2 0.7(4)
C3 C2 C7 C6 -0.9(4)
S C2 C7 C6 -179.1(2)
O1 N1 C8 N2 -0.1(3)
O1 N1 C8 C5 -178.6(2)
C9 N2 C8 N1 -0.3(3)
C9 N2 C8 C5 178.3(2)
C4 C5 C8 N1 154.7(3)
C6 C5 C8 N1 -25.5(4)
C4 C5 C8 N2 -23.7(4)
C6 C5 C8 N2 156.1(2)
C8 N2 C9 O1 0.6(3)
C8 N2 C9 C10 -178.3(3)
N1 O1 C9 N2 -0.7(3)
N1 O1 C9 C10 178.4(2)
N2 C9 C10 C15 167.0(3)
O1 C9 C10 C15 -11.8(4)
N2 C9 C10 C11 -12.7(4)
O1 C9 C10 C11 168.5(2)
C16 O2 C11 C12 -20.2(4)
C16 O2 C11 C10 161.1(2)
C15 C10 C11 O2 179.2(2)
C9 C10 C11 O2 -1.1(4)
C15 C10 C11 C12 0.5(4)
C9 C10 C11 C12 -179.8(3)
O2 C11 C12 C13 -178.9(3)
C10 C11 C12 C13 -0.2(4)
C11 C12 C13 C14 -0.4(5)
C12 C13 C14 C15 0.7(5)
C13 C14 C15 C10 -0.5(4)
C11 C10 C15 C14 -0.1(4)
C9 C10 C15 C14 -179.8(2)
C11 O2 C16 C17 -171.5(2)
C20 N3 C17 O3 10.5(4)
C20 N3 C17 C16 -168.4(2)
O2 C16 C17 O3 -170.5(2)
O2 C16 C17 N3 8.5(3)
C17 N3 C20 C25 -67.7(3)
C17 N3 C20 C21 114.8(3)
C25 C20 C21 C22 3.1(4)
N3 C20 C21 C22 -179.4(2)
C25 C20 C21 C19 -177.0(2)
N3 C20 C21 C19 0.5(3)
C20 C21 C22 C23 -1.0(4)
C19 C21 C22 C23 179.1(2)
C21 C22 C23 C24 -0.9(4)
C22 C23 C24 C25 0.8(5)
C21 C20 C25 C24 -3.2(4)
N3 C20 C25 C24 179.4(2)
C21 C20 C25 C18 174.9(2)
N3 C20 C25 C18 -2.5(4)
C23 C24 C25 C20 1.2(4)
C23 C24 C25 C18 -176.9(3)

loop_
_cod_related_entry_id
_cod_related_entry_database
_cod_related_entry_code
1 ChemSpider 21125014
